data_7054637
loop_
_publ_author_name
'Sutariya, Tushar R.'
'Labana, Balvantsingh M.'
'Parmar, Narsidas J.'
'Kant, Rajni'
'Gupta, Vivek K.'
'Plata, Gabriela B.'
'Padr\'on, Jos\'e M.'

_publ_section_title
;
 Efficient synthesis of some new antiproliferative N-fused indoles and
 isoquinolines via 1,3-dipolar cycloaddition reaction in an ionic liquid
;
_journal_issue 4
_journal_name_full 'New J. Chem.'
_journal_page_first 2657
_journal_paper_doi 10.1039/C4NJ02308K
_journal_volume 39
_journal_year 2015
_chemical_formula_moiety 'C23 H23 Cl N2 O2'
_chemical_formula_sum 'C23 H23 Cl N2 O2'
_chemical_formula_weight 394.88
_chemical_name_systematic
;
(5aS,12bS)-12-chloro-2,3-dimethoxy-4b,5,5a,12b,14,
15-hexahydro-6H-benzo[5',6']pyrrolizino[2',1':4,5]pyrrolo[2,1-a]isoquinoline
;
_space_group_IT_number 14
_symmetry_cell_setting monoclinic
_symmetry_space_group_name_Hall '-P 2yn'
_symmetry_space_group_name_H-M 'P 1 21/n 1'
_atom_sites_solution_hydrogens geom
_atom_sites_solution_primary direct
_atom_sites_solution_secondary difmap
_audit_creation_method SHELXL-97
_audit_update_record
;
2014-08-05 deposited with the CCDC.
2015-01-23 downloaded from the CCDC.
;
_cell_angle_alpha 90.00
_cell_angle_beta 106.352(7)
_cell_angle_gamma 90.00
_cell_formula_units_Z 4
_cell_length_a 13.9521(10)
_cell_length_b 6.6102(4)
_cell_length_c 21.9770(13)
_cell_measurement_reflns_used 2158
_cell_measurement_temperature 293(2)
_cell_measurement_theta_max 27.9080
_cell_measurement_theta_min 4.1700
_cell_volume 1944.9(2)
_computing_cell_refinement 'CrysAlisPro (Oxford Diffraction,2010)'
_computing_data_collection 'CrysAlisPro (Oxford Diffraction,2010)'
_computing_data_reduction 'CrysAlisPro (Oxford Diffraction,2010)'
_computing_molecular_graphics 'ORTEP3 (Farrugia, 2012)'
_computing_publication_material 'PLATON (Spek,2009)'
_computing_structure_refinement 'SHELXL-97 (Sheldrick, 2008)'
_computing_structure_solution 'SHELXS-97 (Sheldrick, 2008)'
_diffrn_ambient_temperature 293(2)
_diffrn_detector_area_resol_mean 16.1049
_diffrn_measured_fraction_theta_full 0.997
_diffrn_measured_fraction_theta_max 0.997
_diffrn_measurement_device_type 'Xcalibur, Sapphire3'
_diffrn_measurement_method '\w scans'
_diffrn_radiation_monochromator graphite
_diffrn_radiation_source 'fine-focus sealed tube'
_diffrn_radiation_type MoK\a
_diffrn_radiation_wavelength 0.71073
_diffrn_reflns_av_R_equivalents 0.0246
_diffrn_reflns_av_sigmaI/netI 0.0432
_diffrn_reflns_limit_h_max 17
_diffrn_reflns_limit_h_min -12
_diffrn_reflns_limit_k_max 7
_diffrn_reflns_limit_k_min -8
_diffrn_reflns_limit_l_max 27
_diffrn_reflns_limit_l_min -26
_diffrn_reflns_number 7404
_diffrn_reflns_theta_full 26.00
_diffrn_reflns_theta_max 26.00
_diffrn_reflns_theta_min 3.63
_diffrn_standards_decay_% 0
_diffrn_standards_interval_count 0
_diffrn_standards_interval_time 0
_diffrn_standards_number 0
_exptl_absorpt_coefficient_mu 0.218
_exptl_absorpt_correction_T_max 1.00000
_exptl_absorpt_correction_T_min 0.96695
_exptl_absorpt_correction_type multi-scan
_exptl_absorpt_process_details 'Crys Alis RED'
_exptl_crystal_colour Brown
_exptl_crystal_density_diffrn 1.349
_exptl_crystal_density_method 'not measured'
_exptl_crystal_description Block
_exptl_crystal_F_000 832
_exptl_crystal_size_max 0.30
_exptl_crystal_size_mid 0.20
_exptl_crystal_size_min 0.20
_refine_diff_density_max 0.187
_refine_diff_density_min -0.278
_refine_diff_density_rms 0.052
_refine_ls_extinction_method none
_refine_ls_goodness_of_fit_ref 1.019
_refine_ls_hydrogen_treatment constr
_refine_ls_matrix_type full
_refine_ls_number_parameters 255
_refine_ls_number_reflns 3804
_refine_ls_number_restraints 0
_refine_ls_restrained_S_all 1.019
_refine_ls_R_factor_all 0.0672
_refine_ls_R_factor_gt 0.0441
_refine_ls_shift/su_max 0.000
_refine_ls_shift/su_mean 0.000
_refine_ls_structure_factor_coef Fsqd
_refine_ls_weighting_details 'calc w=1/[\s^2^(Fo^2^)+(0.0473P)^2^+0.4014P] where P=(Fo^2^+2Fc^2^)/3'
_refine_ls_weighting_scheme calc
_refine_ls_wR_factor_gt 0.0975
_refine_ls_wR_factor_ref 0.1118
_reflns_number_gt 2803
_reflns_number_total 3804
_reflns_threshold_expression >2sigma(I)
_cod_data_source_file c4nj02308k2.cif
_cod_data_source_block iaiq4
_cod_depositor_comments 'Adding full bibliography for 7054636--7054637.cif.'
_cod_original_sg_symbol_H-M P
_cod_database_code 7054637

loop_
_symmetry_equiv_pos_as_xyz
'x, y, z'
'-x+1/2, y+1/2, -z+1/2'
'-x, -y, -z'
'x-1/2, -y-1/2, z-1/2'

loop_
_atom_site_label
_atom_site_type_symbol
_atom_site_fract_x
_atom_site_fract_y
_atom_site_fract_z
_atom_site_U_iso_or_equiv
_atom_site_adp_type
_atom_site_occupancy
_atom_site_symmetry_multiplicity
_atom_site_calc_flag
_atom_site_refinement_flags
C1 C 0.14470(14) 0.3357(3) 0.16466(9) 0.0354(5) Uani 1 1 d .
H1 H 0.1223 0.4519 0.1802 0.042 Uiso 1 1 calc R
C2 C 0.07665(14) 0.1947(3) 0.13355(9) 0.0362(5) Uani 1 1 d .
C3 C 0.10952(14) 0.0197(3) 0.10915(9) 0.0370(5) Uani 1 1 d .
C4 C 0.21061(14) -0.0079(3) 0.11831(9) 0.0347(5) Uani 1 1 d .
H4 H 0.2329 -0.1242 0.1027 0.042 Uiso 1 1 calc R
C4A C 0.28024(13) 0.1353(3) 0.15055(9) 0.0302(4) Uani 1 1 d .
C4B C 0.39034(13) 0.1028(3) 0.16093(10) 0.0333(4) Uani 1 1 d .
H4B H 0.4164 0.0276 0.2006 0.040 Uiso 1 1 calc R
C5 C 0.42462(15) -0.0035(3) 0.10901(11) 0.0431(5) Uani 1 1 d .
H5A H 0.3826 0.0330 0.0673 0.052 Uiso 1 1 calc R
H5B H 0.4236 -0.1493 0.1138 0.052 Uiso 1 1 calc R
C5A C 0.53208(14) 0.0744(3) 0.11929(10) 0.0375(5) Uani 1 1 d .
H5A1 H 0.5799 -0.0354 0.1350 0.045 Uiso 1 1 calc R
C6 C 0.55374(16) 0.1765(3) 0.06174(10) 0.0441(5) Uani 1 1 d .
H6A H 0.5949 0.0908 0.0435 0.053 Uiso 1 1 calc R
H6B H 0.4923 0.2082 0.0294 0.053 Uiso 1 1 calc R
N7 N 0.60664(12) 0.3592(2) 0.08832(8) 0.0385(4) Uani 1 1 d .
C7A C 0.66465(14) 0.4990(3) 0.06902(10) 0.0371(5) Uani 1 1 d .
C8 C 0.69221(17) 0.5144(4) 0.01289(11) 0.0496(6) Uani 1 1 d .
H8 H 0.6684 0.4235 -0.0202 0.060 Uiso 1 1 calc R
C9 C 0.75567(17) 0.6682(4) 0.00832(12) 0.0536(6) Uani 1 1 d .
H9 H 0.7757 0.6809 -0.0285 0.064 Uiso 1 1 calc R
C10 C 0.79103(17) 0.8064(3) 0.05770(12) 0.0521(6) Uani 1 1 d .
H10 H 0.8339 0.9092 0.0530 0.063 Uiso 1 1 calc R
C11 C 0.76384(15) 0.7936(3) 0.11288(11) 0.0442(5) Uani 1 1 d .
H11 H 0.7875 0.8869 0.1453 0.053 Uiso 1 1 calc R
C11A C 0.69962(14) 0.6371(3) 0.11951(10) 0.0343(5) Uani 1 1 d .
C12 C 0.65908(13) 0.5716(3) 0.16890(9) 0.0329(4) Uani 1 1 d .
C12A C 0.60353(14) 0.4025(3) 0.14871(9) 0.0330(4) Uani 1 1 d .
C12B C 0.54557(13) 0.2426(3) 0.17070(9) 0.0337(4) Uani 1 1 d .
H12B H 0.5814 0.1923 0.2129 0.040 Uiso 1 1 calc R
N13 N 0.44217(11) 0.2974(2) 0.16690(7) 0.0318(4) Uani 1 1 d .
C14 C 0.42848(15) 0.4118(3) 0.22068(10) 0.0407(5) Uani 1 1 d .
H14A H 0.4705 0.5313 0.2278 0.049 Uiso 1 1 calc R
H14B H 0.4470 0.3294 0.2587 0.049 Uiso 1 1 calc R
C15 C 0.31935(14) 0.4731(3) 0.20593(10) 0.0435(5) Uani 1 1 d .
H15A H 0.3050 0.5100 0.2452 0.052 Uiso 1 1 calc R
H15B H 0.3083 0.5918 0.1789 0.052 Uiso 1 1 calc R
C15A C 0.24757(14) 0.3091(3) 0.17363(9) 0.0313(4) Uani 1 1 d .
O16 O -0.02467(10) 0.2069(2) 0.12336(8) 0.0525(4) Uani 1 1 d .
O17 O 0.03653(11) -0.1104(2) 0.07784(8) 0.0567(5) Uani 1 1 d .
Cl18 Cl 0.68075(4) 0.68561(8) 0.24183(3) 0.04911(18) Uani 1 1 d .
C19 C -0.06302(17) 0.3842(4) 0.14448(13) 0.0590(7) Uani 1 1 d .
H19A H -0.0368 0.3953 0.1897 0.089 Uiso 1 1 calc R
H19B H -0.1346 0.3764 0.1333 0.089 Uiso 1 1 calc R
H19C H -0.0436 0.5006 0.1247 0.089 Uiso 1 1 calc R
C20 C 0.06182(18) -0.2598(4) 0.03888(12) 0.0557(6) Uani 1 1 d .
H20A H 0.0933 -0.1967 0.0101 0.084 Uiso 1 1 calc R
H20B H 0.0024 -0.3284 0.0152 0.084 Uiso 1 1 calc R
H20C H 0.1070 -0.3555 0.0649 0.084 Uiso 1 1 calc R

loop_
_atom_site_aniso_label
_atom_site_aniso_U_11
_atom_site_aniso_U_22
_atom_site_aniso_U_33
_atom_site_aniso_U_23
_atom_site_aniso_U_13
_atom_site_aniso_U_12
C1 0.0378(11) 0.0380(11) 0.0338(11) -0.0008(9) 0.0158(9) 0.0055(9)
C2 0.0296(10) 0.0483(12) 0.0313(11) 0.0041(9) 0.0096(8) 0.0041(9)
C3 0.0338(10) 0.0398(11) 0.0379(12) -0.0020(9) 0.0110(9) -0.0047(9)
C4 0.0354(11) 0.0315(10) 0.0395(12) -0.0005(9) 0.0142(9) 0.0003(9)
C4A 0.0308(10) 0.0320(10) 0.0292(10) 0.0038(8) 0.0109(8) 0.0009(8)
C4B 0.0315(10) 0.0317(10) 0.0367(11) 0.0035(9) 0.0097(8) 0.0021(9)
C5 0.0387(11) 0.0369(11) 0.0581(14) -0.0106(10) 0.0208(10) -0.0018(9)
C5A 0.0309(10) 0.0329(10) 0.0501(13) -0.0032(9) 0.0135(9) 0.0036(9)
C6 0.0422(12) 0.0480(13) 0.0447(13) -0.0128(10) 0.0161(10) -0.0037(10)
N7 0.0388(9) 0.0446(10) 0.0346(10) -0.0064(8) 0.0143(7) -0.0069(8)
C7A 0.0318(10) 0.0420(11) 0.0398(12) 0.0031(10) 0.0140(9) 0.0032(9)
C8 0.0503(13) 0.0626(15) 0.0389(13) -0.0012(11) 0.0173(10) 0.0010(12)
C9 0.0512(14) 0.0670(16) 0.0499(15) 0.0155(13) 0.0262(11) 0.0067(12)
C10 0.0445(13) 0.0485(13) 0.0700(17) 0.0172(13) 0.0269(12) 0.0009(11)
C11 0.0379(11) 0.0388(12) 0.0580(15) 0.0042(10) 0.0170(10) 0.0024(10)
C11A 0.0278(10) 0.0348(10) 0.0419(12) 0.0048(9) 0.0123(9) 0.0058(8)
C12 0.0294(10) 0.0347(10) 0.0341(11) -0.0021(9) 0.0083(8) 0.0030(9)
C12A 0.0298(10) 0.0387(11) 0.0308(11) 0.0003(9) 0.0090(8) 0.0029(9)
C12B 0.0287(10) 0.0387(11) 0.0327(11) 0.0025(9) 0.0068(8) 0.0014(9)
N13 0.0298(8) 0.0339(9) 0.0330(9) -0.0041(7) 0.0111(7) -0.0007(7)
C14 0.0414(11) 0.0486(12) 0.0340(12) -0.0117(10) 0.0137(9) -0.0079(10)
C15 0.0436(12) 0.0452(12) 0.0460(13) -0.0141(10) 0.0196(10) -0.0015(10)
C15A 0.0344(10) 0.0349(10) 0.0261(10) 0.0027(8) 0.0111(8) 0.0010(9)
O16 0.0300(8) 0.0687(10) 0.0580(10) -0.0093(8) 0.0110(7) 0.0078(7)
O17 0.0384(8) 0.0600(10) 0.0720(12) -0.0240(9) 0.0158(8) -0.0125(8)
Cl18 0.0552(4) 0.0513(3) 0.0411(3) -0.0114(3) 0.0139(3) -0.0082(3)
C19 0.0411(13) 0.0737(17) 0.0669(17) 0.0043(14) 0.0227(12) 0.0189(12)
C20 0.0567(15) 0.0493(13) 0.0582(16) -0.0115(12) 0.0115(12) -0.0093(12)

loop_
_atom_type_symbol
_atom_type_description
_atom_type_scat_dispersion_real
_atom_type_scat_dispersion_imag
_atom_type_scat_source
C C 0.0033 0.0016 'International Tables Vol C Tables 4.2.6.8 and 6.1.1.4'
H H 0.0000 0.0000 'International Tables Vol C Tables 4.2.6.8 and 6.1.1.4'
N N 0.0061 0.0033 'International Tables Vol C Tables 4.2.6.8 and 6.1.1.4'
O O 0.0106 0.0060 'International Tables Vol C Tables 4.2.6.8 and 6.1.1.4'
Cl Cl 0.1484 0.1585 'International Tables Vol C Tables 4.2.6.8 and 6.1.1.4'

loop_
_geom_angle_atom_site_label_1
_geom_angle_atom_site_label_2
_geom_angle_atom_site_label_3
_geom_angle
C2 C1 C15A 121.53(17)
C2 C1 H1 119.2
C15A C1 H1 119.2
C1 C2 O16 125.49(18)
C1 C2 C3 119.76(17)
O16 C2 C3 114.75(18)
O17 C3 C4 125.33(18)
O17 C3 C2 115.76(17)
C4 C3 C2 118.91(18)
C3 C4 C4A 121.36(18)
C3 C4 H4 119.3
C4A C4 H4 119.3
C15A C4A C4 119.62(17)
C15A C4A C4B 119.39(17)
C4 C4A C4B 120.98(16)
N13 C4B C4A 110.25(15)
N13 C4B C5 102.75(15)
C4A C4B C5 118.28(17)
N13 C4B H4B 108.4
C4A C4B H4B 108.4
C5 C4B H4B 108.4
C4B C5 C5A 103.48(16)
C4B C5 H5A 111.1
C5A C5 H5A 111.1
C4B C5 H5B 111.1
C5A C5 H5B 111.1
H5A C5 H5B 109.0
C6 C5A C5 115.77(18)
C6 C5A C12B 105.74(15)
C5 C5A C12B 105.00(15)
C6 C5A H5A1 110.0
C5 C5A H5A1 110.0
C12B C5A H5A1 110.0
N7 C6 C5A 103.31(16)
N7 C6 H6A 111.1
C5A C6 H6A 111.1
N7 C6 H6B 111.1
C5A C6 H6B 111.1
H6A C6 H6B 109.1
C12A N7 C7A 109.95(16)
C12A N7 C6 114.38(16)
C7A N7 C6 135.58(17)
N7 C7A C8 131.0(2)
N7 C7A C11A 107.20(17)
C8 C7A C11A 121.78(19)
C9 C8 C7A 117.6(2)
C9 C8 H8 121.2
C7A C8 H8 121.2
C8 C9 C10 121.5(2)
C8 C9 H9 119.3
C10 C9 H9 119.3
C11 C10 C9 121.4(2)
C11 C10 H10 119.3
C9 C10 H10 119.3
C10 C11 C11A 118.8(2)
C10 C11 H11 120.6
C11A C11 H11 120.6
C11 C11A C7A 118.96(19)
C11 C11A C12 134.8(2)
C7A C11A C12 106.17(16)
C12A C12 C11A 108.21(17)
C12A C12 Cl18 126.75(15)
C11A C12 Cl18 125.01(15)
C12 C12A N7 108.46(17)
C12 C12A C12B 141.90(18)
N7 C12A C12B 109.52(16)
N13 C12B C12A 114.91(15)
N13 C12B C5A 102.63(14)
C12A C12B C5A 103.68(15)
N13 C12B H12B 111.7
C12A C12B H12B 111.7
C5A C12B H12B 111.7
C14 N13 C4B 110.73(15)
C14 N13 C12B 115.62(15)
C4B N13 C12B 103.98(14)
N13 C14 C15 108.47(16)
N13 C14 H14A 110.0
C15 C14 H14A 110.0
N13 C14 H14B 110.0
C15 C14 H14B 110.0
H14A C14 H14B 108.4
C15A C15 C14 113.64(16)
C15A C15 H15A 108.8
C14 C15 H15A 108.8
C15A C15 H15B 108.8
C14 C15 H15B 108.8
H15A C15 H15B 107.7
C4A C15A C1 118.81(17)
C4A C15A C15 121.66(17)
C1 C15A C15 119.50(17)
C2 O16 C19 117.49(17)
C3 O17 C20 117.89(16)
O16 C19 H19A 109.5
O16 C19 H19B 109.5
H19A C19 H19B 109.5
O16 C19 H19C 109.5
H19A C19 H19C 109.5
H19B C19 H19C 109.5
O17 C20 H20A 109.5
O17 C20 H20B 109.5
H20A C20 H20B 109.5
O17 C20 H20C 109.5
H20A C20 H20C 109.5
H20B C20 H20C 109.5

loop_
_geom_bond_atom_site_label_1
_geom_bond_atom_site_label_2
_geom_bond_distance
C1 C2 1.368(3)
C1 C15A 1.404(3)
C1 H1 0.9300
C2 O16 1.370(2)
C2 C3 1.405(3)
C3 O17 1.362(2)
C3 C4 1.380(3)
C4 C4A 1.398(3)
C4 H4 0.9300
C4A C15A 1.384(3)
C4A C4B 1.504(2)
C4B N13 1.463(2)
C4B C5 1.527(3)
C4B H4B 0.9800
C5 C5A 1.541(3)
C5 H5A 0.9700
C5 H5B 0.9700
C5A C6 1.537(3)
C5A C12B 1.559(3)
C5A H5A1 0.9800
C6 N7 1.450(2)
C6 H6A 0.9700
C6 H6B 0.9700
N7 C12A 1.370(2)
N7 C7A 1.372(2)
C7A C8 1.396(3)
C7A C11A 1.413(3)
C8 C9 1.370(3)
C8 H8 0.9300
C9 C10 1.398(3)
C9 H9 0.9300
C10 C11 1.371(3)
C10 H10 0.9300
C11 C11A 1.403(3)
C11 H11 0.9300
C11A C12 1.425(3)
C12 C12A 1.362(3)
C12 Cl18 1.719(2)
C12A C12B 1.491(3)
C12B N13 1.467(2)
C12B H12B 0.9800
N13 C14 1.461(2)
C14 C15 1.520(3)
C14 H14A 0.9700
C14 H14B 0.9700
C15 C15A 1.510(3)
C15 H15A 0.9700
C15 H15B 0.9700
O16 C19 1.420(3)
O17 C20 1.415(3)
C19 H19A 0.9600
C19 H19B 0.9600
C19 H19C 0.9600
C20 H20A 0.9600
C20 H20B 0.9600
C20 H20C 0.9600

loop_
_geom_torsion_atom_site_label_1
_geom_torsion_atom_site_label_2
_geom_torsion_atom_site_label_3
_geom_torsion_atom_site_label_4
_geom_torsion
C15A C1 C2 O16 179.13(18)
C15A C1 C2 C3 -0.8(3)
C1 C2 C3 O17 -178.77(18)
O16 C2 C3 O17 1.3(3)
C1 C2 C3 C4 1.3(3)
O16 C2 C3 C4 -178.63(17)
O17 C3 C4 C4A 179.29(19)
C2 C3 C4 C4A -0.8(3)
C3 C4 C4A C15A -0.3(3)
C3 C4 C4A C4B 179.32(18)
C15A C4A C4B N13 -27.2(2)
C4 C4A C4B N13 153.19(17)
C15A C4A C4B C5 -144.95(18)
C4 C4A C4B C5 35.4(3)
N13 C4B C5 C5A 33.13(19)
C4A C4B C5 C5A 154.77(17)
C4B C5 C5A C6 -123.78(18)
C4B C5 C5A C12B -7.6(2)
C5 C5A C6 N7 133.34(17)
C12B C5A C6 N7 17.58(19)
C5A C6 N7 C12A -11.8(2)
C5A C6 N7 C7A 164.3(2)
C12A N7 C7A C8 177.8(2)
C6 N7 C7A C8 1.5(4)
C12A N7 C7A C11A -0.1(2)
C6 N7 C7A C11A -176.4(2)
N7 C7A C8 C9 -177.0(2)
C11A C7A C8 C9 0.6(3)
C7A C8 C9 C10 -0.6(3)
C8 C9 C10 C11 0.1(3)
C9 C10 C11 C11A 0.4(3)
C10 C11 C11A C7A -0.4(3)
C10 C11 C11A C12 177.2(2)
N7 C7A C11A C11 178.05(17)
C8 C7A C11A C11 -0.1(3)
N7 C7A C11A C12 -0.2(2)
C8 C7A C11A C12 -178.30(18)
C11 C11A C12 C12A -177.4(2)
C7A C11A C12 C12A 0.4(2)
C11 C11A C12 Cl18 0.9(3)
C7A C11A C12 Cl18 178.74(14)
C11A C12 C12A N7 -0.5(2)
Cl18 C12 C12A N7 -178.78(14)
C11A C12 C12A C12B 174.8(2)
Cl18 C12 C12A C12B -3.5(4)
C7A N7 C12A C12 0.4(2)
C6 N7 C12A C12 177.51(16)
C7A N7 C12A C12B -176.52(16)
C6 N7 C12A C12B 0.6(2)
C12 C12A C12B N13 84.4(3)
N7 C12A C12B N13 -100.42(19)
C12 C12A C12B C5A -164.5(2)
N7 C12A C12B C5A 10.8(2)
C6 C5A C12B N13 102.52(16)
C5 C5A C12B N13 -20.4(2)
C6 C5A C12B C12A -17.40(19)
C5 C5A C12B C12A -140.30(16)
C4A C4B N13 C14 60.3(2)
C5 C4B N13 C14 -172.72(16)
C4A C4B N13 C12B -174.89(15)
C5 C4B N13 C12B -47.93(18)
C12A C12B N13 C14 -84.4(2)
C5A C12B N13 C14 163.85(16)
C12A C12B N13 C4B 154.04(16)
C5A C12B N13 C4B 42.25(18)
C4B N13 C14 C15 -67.7(2)
C12B N13 C14 C15 174.45(16)
N13 C14 C15 C15A 40.7(2)
C4 C4A C15A C1 0.8(3)
C4B C4A C15A C1 -178.80(16)
C4 C4A C15A C15 -176.95(18)
C4B C4A C15A C15 3.4(3)
C2 C1 C15A C4A -0.3(3)
C2 C1 C15A C15 177.53(18)
C14 C15 C15A C4A -10.4(3)
C14 C15 C15A C1 171.87(17)
C1 C2 O16 C19 2.7(3)
C3 C2 O16 C19 -177.37(19)
C4 C3 O17 C20 -15.9(3)
C2 C3 O17 C20 164.14(19)
